data_4022489
loop_
_publ_author_name
'Yu Liu'
'Zhi Fan'
'Heng-Yi Zhang'
'Ying-Wei Yang'
'Fei Ding'
'Shuang-Xi Liu'
'Xue Wu'
'Takehiko Wada'
'Yoshihisa Inoue'

_publ_section_title
;
 Supramolecular Self-Assemblies of \b-Cyclodextrins
 with Aromatic Tethers: Factors Governing the Helical
 Columnar versus Linear Channel Superstructures
;
_journal_name_full 'Journal of Organic Chemistry'
_journal_page_first 8345
_journal_page_last 8352
_journal_paper_doi 10.1021/jo034632q
_journal_volume 68
_journal_year 2003
_chemical_formula_sum 'C48 H81 N O41'
_chemical_formula_weight 1328.14
_chemical_name_systematic
; 
 ? 
;
_space_group_IT_number 19
_symmetry_cell_setting orthorhombic
_symmetry_space_group_name_Hall 'P 2ac 2ab'
_symmetry_space_group_name_H-M 'P 21 21 21'
_atom_sites_solution_hydrogens geom
_atom_sites_solution_primary direct
_atom_sites_solution_secondary difmap
_audit_creation_method SHELXL-97
_cell_angle_alpha 90.00
_cell_angle_beta 90.00
_cell_angle_gamma 90.00
_cell_formula_units_Z 4
_cell_length_a 13.207(4)
_cell_length_b 18.993(5)
_cell_length_c 28.563(8)
_cell_measurement_temperature 293(2)
_cell_volume 7165(3)
_computing_cell_refinement 'Bruker XSCANS'
_computing_data_collection 'Bruker XSCANS'
_computing_data_reduction 'Bruker SHELXTL'
_computing_molecular_graphics 'Bruker SHELXTL'
_computing_publication_material 'Bruker SHELXTL'
_computing_structure_refinement 'SHELXL-97 (Sheldrick, 1997)'
_computing_structure_solution 'SHELXS-97 (Sheldrick, 1990)'
_diffrn_ambient_temperature 293(2)
_diffrn_measured_fraction_theta_full 0.998
_diffrn_measured_fraction_theta_max 0.998
_diffrn_measurement_device_type 'Bruker P4'
_diffrn_measurement_method '\w scans'
_diffrn_radiation_monochromator graphite
_diffrn_radiation_source 'fine-focus sealed tube'
_diffrn_radiation_type MoK\a
_diffrn_radiation_wavelength 0.71073
_diffrn_reflns_av_R_equivalents 0.1157
_diffrn_reflns_av_sigmaI/netI 0.1605
_diffrn_reflns_limit_h_max 14
_diffrn_reflns_limit_h_min -12
_diffrn_reflns_limit_k_max 21
_diffrn_reflns_limit_k_min -17
_diffrn_reflns_limit_l_max 31
_diffrn_reflns_limit_l_min -31
_diffrn_reflns_number 24886
_diffrn_reflns_theta_full 23.32
_diffrn_reflns_theta_max 23.32
_diffrn_reflns_theta_min 1.29
_exptl_absorpt_coefficient_mu 0.109
_exptl_absorpt_correction_T_max 0.9838
_exptl_absorpt_correction_T_min 0.9680
_exptl_absorpt_correction_type multi-scan
_exptl_absorpt_process_details SADABS
_exptl_crystal_density_diffrn 1.231
_exptl_crystal_density_method 'not measured'
_exptl_crystal_F_000 2816
_exptl_crystal_size_max 0.30
_exptl_crystal_size_mid 0.20
_exptl_crystal_size_min 0.15
_refine_diff_density_max 0.898
_refine_diff_density_min -0.617
_refine_diff_density_rms 0.188
_refine_ls_abs_structure_details 'Flack H D (1983), Acta Cryst. A39, 876-881'
_refine_ls_abs_structure_Flack 1(3)
_refine_ls_extinction_coef 0.046(3)
_refine_ls_extinction_expression Fc^*^=kFc[1+0.001xFc^2^\l^3^/sin(2\q)]^-1/4^
_refine_ls_extinction_method SHELXL
_refine_ls_goodness_of_fit_ref 1.014
_refine_ls_hydrogen_treatment mixed
_refine_ls_matrix_type full
_refine_ls_number_parameters 839
_refine_ls_number_reflns 10339
_refine_ls_number_restraints 0
_refine_ls_restrained_S_all 1.014
_refine_ls_R_factor_all 0.2194
_refine_ls_R_factor_gt 0.1165
_refine_ls_shift/su_max 0.089
_refine_ls_shift/su_mean 0.006
_refine_ls_structure_factor_coef Fsqd
_refine_ls_weighting_details 'calc w=1/[\s^2^(Fo^2^)+(0.2000P)^2^+0.0000P] where P=(Fo^2^+2Fc^2^)/3'
_refine_ls_weighting_scheme calc
_refine_ls_wR_factor_gt 0.2778
_refine_ls_wR_factor_ref 0.3490
_reflns_number_gt 4576
_reflns_number_total 10339
_reflns_threshold_expression >2sigma(I)
_cod_data_source_file jo034632qsi20030910_105341.cif
_cod_data_source_block compound_2
_cod_depositor_comments
;
The following automatic conversions were performed:
'_symmetry_cell_setting' value 'Orthorhombic' changed to 'orthorhombic'
according to '/home/saulius/struct/CIF-dictionaries/cif_core.dic'
dictionary named 'cif_core.dic' version 2.4.1 from
2010-06-29.

'_exptl_absorpt_correction_type' value 'MULTI-SCAN' changed
to 'multi-scan' according to
'/home/saulius/struct/CIF-dictionaries/cif_core.dic' dictionary named
'cif_core.dic' version 2.4.1 from 2010-06-29.

Automatic conversion script
Id: cif_fix_enum 1527 2010-12-29 10:47:43Z saulius 
;
_cod_database_code 4022489

loop_
_symmetry_equiv_pos_as_xyz
'x, y, z'
'-x+1/2, -y, z+1/2'
'-x, y+1/2, -z+1/2'
'x+1/2, -y+1/2, -z'

loop_
_atom_site_label
_atom_site_type_symbol
_atom_site_fract_x
_atom_site_fract_y
_atom_site_fract_z
_atom_site_U_iso_or_equiv
_atom_site_adp_type
_atom_site_occupancy
_atom_site_symmetry_multiplicity
_atom_site_calc_flag
_atom_site_refinement_flags
C11 C 0.1934(11) 0.6063(7) -0.0754(4) 0.072(4) Uani 1 1 d .
H11A H 0.1753 0.5899 -0.1068 0.086 Uiso 1 1 calc R
C12 C 0.2089(9) 0.5634(6) 0.1069(4) 0.056(3) Uani 1 1 d .
H12A H 0.1713 0.5219 0.0963 0.067 Uiso 1 1 calc R
C13 C 0.3434(11) 0.7241(6) 0.2458(4) 0.060(3) Uani 1 1 d .
H13A H 0.3199 0.6830 0.2635 0.071 Uiso 1 1 calc R
C14 C 0.4782(9) 0.9832(6) 0.2280(4) 0.049(3) Uani 1 1 d .
H14A H 0.4909 0.9765 0.2615 0.059 Uiso 1 1 calc R
C15 C 0.4351(15) 1.1458(8) 0.0789(5) 0.089(5) Uani 1 1 d .
H15A H 0.4437 1.1824 0.1028 0.107 Uiso 1 1 calc R
C16 C 0.3498(9) 1.0853(7) -0.0957(4) 0.055(3) Uani 1 1 d .
H16A H 0.3611 1.1362 -0.0975 0.066 Uiso 1 1 calc R
C17 C 0.1995(9) 0.8482(7) -0.1657(4) 0.058(3) Uani 1 1 d .
H17A H 0.1805 0.8784 -0.1921 0.069 Uiso 1 1 calc R
C21 C 0.2890(10) 0.5654(7) -0.0573(4) 0.069(4) Uani 1 1 d .
H21A H 0.2735 0.5150 -0.0587 0.083 Uiso 1 1 calc R
O21 O 0.3722(7) 0.5778(5) -0.0868(3) 0.089(3) Uani 1 1 d .
H21B H 0.3562 0.6059 -0.1072 0.134 Uiso 1 1 calc R
C22 C 0.3005(8) 0.5392(6) 0.1367(4) 0.050(3) Uani 1 1 d .
H22A H 0.2755 0.5093 0.1622 0.060 Uiso 1 1 calc R
O22 O 0.3644(6) 0.4975(5) 0.1071(3) 0.068(2) Uani 1 1 d .
H22B H 0.3679 0.5157 0.0811 0.102 Uiso 1 1 calc R
C23 C 0.4477(12) 0.7365(6) 0.2578(4) 0.066(4) Uani 1 1 d .
H23A H 0.4527 0.7437 0.2917 0.080 Uiso 1 1 calc R
O23 O 0.5061(7) 0.6796(4) 0.2456(3) 0.074(3) Uani 1 1 d .
H23B H 0.5527 0.6754 0.2644 0.111 Uiso 1 1 calc R
C24 C 0.5767(9) 1.0034(6) 0.2053(4) 0.061(3) Uani 1 1 d .
H24A H 0.6035 1.0456 0.2206 0.073 Uiso 1 1 calc R
O24 O 0.6478(7) 0.9477(5) 0.2100(3) 0.083(3) Uani 1 1 d .
H24B H 0.6195 0.9130 0.2209 0.124 Uiso 1 1 calc R
C25 C 0.5242(13) 1.1530(10) 0.0419(5) 0.102(6) Uani 1 1 d .
H25A H 0.5233 1.2006 0.0287 0.122 Uiso 1 1 calc R
O25 O 0.6203(9) 1.1398(6) 0.0612(3) 0.100(4) Uani 1 1 d .
H25B H 0.6153 1.1100 0.0819 0.150 Uiso 1 1 calc R
C26 C 0.4162(9) 1.0482(7) -0.1315(4) 0.064(4) Uani 1 1 d .
H26A H 0.4038 1.0693 -0.1623 0.077 Uiso 1 1 calc R
O26 O 0.5225(6) 1.0565(5) -0.1201(3) 0.069(2) Uani 1 1 d .
H26B H 0.5522 1.0744 -0.1423 0.103 Uiso 1 1 calc R
C27 C 0.2620(11) 0.7844(7) -0.1829(4) 0.069(4) Uani 1 1 d .
H27A H 0.2206 0.7583 -0.2054 0.083 Uiso 1 1 calc R
O27 O 0.3514(7) 0.8086(5) -0.2069(3) 0.083(3) Uani 1 1 d .
H27B H 0.3714 0.8452 -0.1948 0.125 Uiso 1 1 calc R
C31 C 0.3087(9) 0.5833(7) -0.0084(4) 0.061(3) Uani 1 1 d .
H31A H 0.3324 0.6321 -0.0067 0.073 Uiso 1 1 calc R
O31 O 0.3873(7) 0.5370(6) 0.0107(3) 0.093(3) Uani 1 1 d .
H31B H 0.4430 0.5550 0.0067 0.140 Uiso 1 1 calc R
C32 C 0.3520(8) 0.6015(6) 0.1576(4) 0.049(3) Uani 1 1 d .
H32A H 0.3815 0.6295 0.1322 0.059 Uiso 1 1 calc R
O32 O 0.4324(6) 0.5772(4) 0.1870(2) 0.059(2) Uani 1 1 d .
H32B H 0.4697 0.5511 0.1720 0.088 Uiso 1 1 calc R
C33 C 0.4842(10) 0.8050(6) 0.2322(4) 0.060(3) Uani 1 1 d .
H33A H 0.4838 0.7955 0.1985 0.072 Uiso 1 1 calc R
O33 O 0.5873(7) 0.8199(5) 0.2456(3) 0.087(3) Uani 1 1 d .
H33B H 0.6042 0.8583 0.2350 0.131 Uiso 1 1 calc R
C34 C 0.5554(10) 1.0199(7) 0.1536(4) 0.064(3) Uani 1 1 d .
H34A H 0.5352 0.9765 0.1375 0.076 Uiso 1 1 calc R
O34 O 0.6499(7) 1.0448(5) 0.1338(3) 0.085(3) Uani 1 1 d .
H34B H 0.6380 1.0730 0.1128 0.127 Uiso 1 1 calc R
C35 C 0.4990(11) 1.0993(8) 0.0026(4) 0.071(4) Uani 1 1 d .
H35A H 0.5035 1.0513 0.0151 0.085 Uiso 1 1 calc R
O35 O 0.5774(8) 1.1094(7) -0.0337(3) 0.113(4) Uani 1 1 d .
H35B H 0.5574 1.0928 -0.0586 0.169 Uiso 1 1 calc R
C36 C 0.3927(9) 0.9684(6) -0.1344(4) 0.052(3) Uani 1 1 d .
H36A H 0.4143 0.9461 -0.1052 0.062 Uiso 1 1 calc R
O36 O 0.4453(6) 0.9375(5) -0.1715(3) 0.074(2) Uani 1 1 d .
H36B H 0.4164 0.9013 -0.1795 0.111 Uiso 1 1 calc R
C37 C 0.2893(10) 0.7367(7) -0.1453(4) 0.063(3) Uani 1 1 d .
H37A H 0.3350 0.7611 -0.1237 0.076 Uiso 1 1 calc R
O37 O 0.3369(7) 0.6781(6) -0.1621(3) 0.090(3) Uani 1 1 d .
H37B H 0.3471 0.6505 -0.1406 0.135 Uiso 1 1 calc R
C41 C 0.2180(9) 0.5751(7) 0.0232(4) 0.059(3) Uani 1 1 d .
H41A H 0.1975 0.5255 0.0249 0.071 Uiso 1 1 calc R
O41 O 0.2414(6) 0.6007(4) 0.0684(3) 0.064(2) Uani 1 1 d .
C42 C 0.2817(8) 0.6462(6) 0.1837(4) 0.055(3) Uani 1 1 d .
H42A H 0.2571 0.6208 0.2113 0.066 Uiso 1 1 calc R
O42 O 0.3351(6) 0.7087(4) 0.1984(3) 0.056(2) Uani 1 1 d .
C43 C 0.4154(10) 0.8619(6) 0.2408(4) 0.059(3) Uani 1 1 d .
H43A H 0.4247 0.8778 0.2731 0.070 Uiso 1 1 calc R
O43 O 0.4423(6) 0.9192(4) 0.2098(2) 0.054(2) Uani 1 1 d .
C44 C 0.4733(10) 1.0725(7) 0.1490(4) 0.058(3) Uani 1 1 d .
H44A H 0.4973 1.1182 0.1604 0.069 Uiso 1 1 calc R
O44 O 0.4496(7) 1.0777(4) 0.1008(3) 0.073(3) Uani 1 1 d .
C45 C 0.4002(11) 1.1107(7) -0.0162(4) 0.068(4) Uani 1 1 d .
H45A H 0.3969 1.1580 -0.0300 0.082 Uiso 1 1 calc R
O45 O 0.3790(6) 1.0604(4) -0.0510(2) 0.059(2) Uani 1 1 d .
C46 C 0.2818(9) 0.9570(6) -0.1403(4) 0.056(3) Uani 1 1 d .
H46A H 0.2607 0.9716 -0.1718 0.067 Uiso 1 1 calc R
O46 O 0.2635(6) 0.8849(4) -0.1343(3) 0.061(2) Uani 1 1 d .
C47 C 0.1911(9) 0.7156(6) -0.1186(3) 0.051(3) Uani 1 1 d .
H47A H 0.1472 0.6862 -0.1381 0.061 Uiso 1 1 calc R
O47 O 0.2242(6) 0.6777(4) -0.0773(3) 0.060(2) Uani 1 1 d .
C51 C 0.1330(10) 0.6195(7) 0.0028(4) 0.071(4) Uani 1 1 d .
H51A H 0.1538 0.6690 0.0027 0.085 Uiso 1 1 calc R
O51 O 0.1123(7) 0.5973(5) -0.0454(3) 0.078(3) Uani 1 1 d .
C52 C 0.1920(9) 0.6696(7) 0.1540(5) 0.065(3) Uani 1 1 d .
H52A H 0.2168 0.6989 0.1281 0.078 Uiso 1 1 calc R
O52 O 0.1427(6) 0.6072(5) 0.1347(3) 0.068(2) Uani 1 1 d .
C53 C 0.3074(11) 0.8444(7) 0.2339(5) 0.072(4) Uani 1 1 d .
H53A H 0.2962 0.8367 0.2004 0.086 Uiso 1 1 calc R
O53 O 0.2796(7) 0.7827(5) 0.2576(3) 0.077(3) Uani 1 1 d .
C54 C 0.3810(9) 1.0516(7) 0.1754(4) 0.062(3) Uani 1 1 d .
H54A H 0.3537 1.0086 0.1613 0.074 Uiso 1 1 calc R
O54 O 0.4050(6) 1.0373(4) 0.2231(2) 0.058(2) Uani 1 1 d .
C55 C 0.3216(11) 1.1050(9) 0.0247(4) 0.074(4) Uani 1 1 d .
H55A H 0.3241 1.0574 0.0379 0.089 Uiso 1 1 calc R
O55 O 0.3457(9) 1.1538(5) 0.0595(3) 0.086(3) Uani 1 1 d .
C56 C 0.2219(9) 0.9986(7) -0.1030(4) 0.056(3) Uani 1 1 d .
H56A H 0.2408 0.9801 -0.0722 0.068 Uiso 1 1 calc R
O56 O 0.2496(6) 1.0708(5) -0.1044(3) 0.062(2) Uani 1 1 d .
C57 C 0.1371(8) 0.7804(7) -0.1029(4) 0.054(3) Uani 1 1 d .
H57A H 0.1820 0.8069 -0.0820 0.065 Uiso 1 1 calc R
O57 O 0.1131(6) 0.8238(4) -0.1424(3) 0.063(2) Uani 1 1 d .
C61 C 0.0315(11) 0.6127(12) 0.0288(6) 0.109(6) Uani 1 1 d .
H61A H -0.0209 0.6064 0.0054 0.131 Uiso 1 1 calc R
H61B H 0.0342 0.5695 0.0470 0.131 Uiso 1 1 calc R
O61 O 0.0022(10) 0.6619(9) 0.0564(6) 0.166(7) Uani 1 1 d .
H61C H 0.0321 0.6585 0.0815 0.249 Uiso 1 1 calc R
C62 C 0.1139(13) 0.7087(10) 0.1798(8) 0.110(6) Uani 1 1 d .
O62 O 0.0403(12) 0.7365(11) 0.1465(7) 0.094(7) Uani 0.50 1 d P
H62B H 0.0372 0.7105 0.1237 0.140 Uiso 0.50 1 calc PR
O62' O 0.085(3) 0.667(2) 0.2206(12) 0.172(13) Uani 0.50 1 d P
C63 C 0.2347(12) 0.9004(9) 0.2501(7) 0.113(6) Uani 1 1 d .
H63A H 0.2394 0.9043 0.2839 0.136 Uiso 1 1 calc R
H63B H 0.2555 0.9451 0.2368 0.136 Uiso 1 1 calc R
O63 O 0.1347(10) 0.8883(8) 0.2381(10) 0.250(13) Uani 1 1 d .
H63C H 0.0991 0.9197 0.2490 0.376 Uiso 1 1 calc R
C64 C 0.3001(10) 1.1062(7) 0.1754(5) 0.072(4) Uani 1 1 d .
H64A H 0.2768 1.1138 0.1436 0.087 Uiso 1 1 calc R
H64B H 0.2431 1.0896 0.1938 0.087 Uiso 1 1 calc R
O64 O 0.3354(7) 1.1702(5) 0.1941(3) 0.090(3) Uani 1 1 d .
H64C H 0.3820 1.1624 0.2124 0.136 Uiso 1 1 calc R
C65 C 0.2194(14) 1.1206(10) 0.0103(5) 0.102(6) Uani 1 1 d .
H65A H 0.1973 1.0840 -0.0111 0.122 Uiso 1 1 calc R
H65B H 0.1760 1.1184 0.0377 0.122 Uiso 1 1 calc R
O65 O 0.2056(11) 1.1851(7) -0.0111(4) 0.134(5) Uani 1 1 d .
H65C H 0.1453 1.1908 -0.0169 0.201 Uiso 1 1 calc R
C66 C 0.1099(9) 0.9935(7) -0.1074(4) 0.064(3) Uani 1 1 d .
H66A H 0.0888 0.9451 -0.1028 0.077 Uiso 1 1 calc R
H66B H 0.0781 1.0221 -0.0834 0.077 Uiso 1 1 calc R
O66 O 0.0788(6) 1.0166(5) -0.1517(3) 0.072(3) Uani 1 1 d .
H66C H 0.0363 0.9894 -0.1622 0.107 Uiso 1 1 calc R
C67 C 0.0377(10) 0.7655(7) -0.0770(4) 0.070(4) Uani 1 1 d .
H67A H 0.0520 0.7465 -0.0462 0.084 Uiso 1 1 calc R
H67B H -0.0002 0.8089 -0.0732 0.084 Uiso 1 1 calc R
O68 O -0.0205(6) 0.7161(5) -0.1033(3) 0.067(2) Uani 1 1 d .
C69 C -0.1040(9) 0.6892(6) -0.0845(4) 0.050(3) Uani 1 1 d .
C70 C -0.1477(12) 0.7159(8) -0.0437(5) 0.085(4) Uani 1 1 d .
H70A H -0.1187 0.7536 -0.0278 0.102 Uiso 1 1 calc R
C71 C -0.2363(11) 0.6843(9) -0.0274(5) 0.089(5) Uani 1 1 d .
H71A H -0.2713 0.7050 -0.0027 0.107 Uiso 1 1 calc R
C72 C -0.2717(10) 0.6261(7) -0.0460(5) 0.064(3) Uani 1 1 d .
C73 C -0.2252(11) 0.5992(8) -0.0868(5) 0.082(4) Uani 1 1 d .
H73A H -0.2510 0.5593 -0.1014 0.098 Uiso 1 1 calc R
C74 C -0.1450(10) 0.6315(7) -0.1039(4) 0.068(4) Uani 1 1 d .
H74A H -0.1153 0.6134 -0.1309 0.082 Uiso 1 1 calc R
N1 N -0.3568(11) 0.5917(8) -0.0267(5) 0.092(4) Uani 1 1 d .
O1 O -0.3971(11) 0.5417(7) -0.0454(5) 0.134(5) Uani 1 1 d .
O2 O -0.3958(10) 0.6154(7) 0.0099(5) 0.135(5) Uani 1 1 d .
O3 O 0.6253(13) 1.1130(10) -0.1893(6) 0.186(7) Uani 1 1 d .
O4 O 0.466(3) 0.8406(12) 0.3643(9) 0.169(14) Uani 0.50 1 d P
O4' O 0.8251(19) 0.994(3) 0.2430(13) 0.22(2) Uani 0.50 1 d P
O5 O 0.1735(18) 1.2280(10) -0.1005(7) 0.224(10) Uani 1 1 d .
O6 O 0.806(2) 1.1094(18) 0.1791(12) 0.171(13) Uani 0.50 1 d P
O6' O 0.798(2) 1.1915(13) -0.1748(12) 0.150(11) Uani 0.50 1 d P

loop_
_atom_site_aniso_label
_atom_site_aniso_U_11
_atom_site_aniso_U_22
_atom_site_aniso_U_33
_atom_site_aniso_U_23
_atom_site_aniso_U_13
_atom_site_aniso_U_12
C11 0.099(11) 0.061(9) 0.055(7) 0.004(7) 0.013(8) -0.027(8)
C12 0.057(8) 0.050(7) 0.062(7) 0.003(6) 0.002(6) -0.009(6)
C13 0.090(10) 0.047(7) 0.041(7) 0.004(6) 0.015(7) -0.006(7)
C14 0.065(8) 0.047(7) 0.035(6) -0.014(5) -0.005(5) -0.002(6)
C15 0.156(17) 0.065(10) 0.046(8) -0.002(7) 0.008(10) 0.005(11)
C16 0.058(8) 0.056(8) 0.052(7) 0.008(6) 0.002(6) 0.001(6)
C17 0.052(7) 0.060(8) 0.061(7) 0.011(6) -0.003(6) -0.023(7)
C21 0.074(9) 0.060(9) 0.074(9) -0.016(7) -0.001(8) 0.013(7)
O21 0.091(7) 0.097(8) 0.080(6) 0.009(5) 0.014(5) 0.023(6)
C22 0.053(7) 0.048(7) 0.048(6) -0.009(6) 0.005(6) -0.004(6)
O22 0.059(5) 0.069(6) 0.075(5) -0.011(5) -0.006(4) 0.002(5)
C23 0.111(12) 0.049(8) 0.039(7) -0.001(6) -0.015(7) 0.005(8)
O23 0.103(7) 0.047(5) 0.072(5) -0.008(4) -0.031(5) 0.013(5)
C24 0.068(9) 0.043(7) 0.072(8) 0.005(6) -0.017(7) 0.005(7)
O24 0.066(6) 0.071(6) 0.112(7) 0.010(5) -0.012(5) 0.003(5)
C25 0.128(15) 0.114(14) 0.063(9) -0.020(9) -0.017(10) -0.058(12)
O25 0.118(9) 0.112(9) 0.071(6) -0.002(6) -0.024(6) -0.052(7)
C26 0.056(8) 0.085(10) 0.051(7) 0.015(7) -0.010(6) 0.001(7)
O26 0.056(5) 0.082(6) 0.068(5) 0.011(5) -0.010(4) -0.011(5)
C27 0.092(10) 0.054(8) 0.062(8) 0.004(7) 0.006(7) -0.022(8)
O27 0.076(6) 0.081(7) 0.093(6) -0.009(5) 0.034(5) -0.028(5)
C31 0.069(9) 0.052(8) 0.062(8) 0.000(6) -0.011(7) 0.009(7)
O31 0.074(6) 0.122(9) 0.083(6) 0.024(6) 0.011(5) 0.019(7)
C32 0.041(6) 0.052(7) 0.054(7) -0.002(6) -0.006(5) -0.002(6)
O32 0.063(5) 0.056(5) 0.058(5) -0.003(4) -0.006(4) 0.010(4)
C33 0.083(9) 0.049(8) 0.048(7) -0.013(6) -0.014(6) 0.010(7)
O33 0.089(7) 0.054(5) 0.118(7) 0.010(5) -0.047(6) -0.003(5)
C34 0.066(9) 0.057(8) 0.068(8) -0.002(6) 0.005(7) -0.007(7)
O34 0.065(6) 0.092(7) 0.098(7) 0.003(6) 0.021(5) 0.002(5)
C35 0.096(11) 0.070(9) 0.047(7) -0.008(7) 0.009(8) -0.027(8)
O35 0.114(9) 0.153(11) 0.070(6) 0.003(6) -0.030(6) -0.057(8)
C36 0.054(7) 0.044(7) 0.056(7) 0.007(6) -0.009(6) 0.002(6)
O36 0.064(6) 0.062(6) 0.095(6) -0.020(5) 0.003(5) -0.007(5)
C37 0.070(8) 0.053(8) 0.065(8) -0.006(7) 0.001(7) 0.012(7)
O37 0.083(7) 0.095(8) 0.092(7) -0.005(6) 0.040(5) 0.019(6)
C41 0.072(9) 0.048(7) 0.057(7) -0.001(6) -0.029(7) -0.012(7)
O41 0.069(6) 0.058(5) 0.065(5) 0.008(4) -0.005(4) -0.008(4)
C42 0.046(7) 0.046(7) 0.073(8) -0.005(6) 0.013(6) -0.007(6)
O42 0.057(5) 0.053(5) 0.057(5) 0.003(4) 0.009(4) -0.004(4)
C43 0.071(9) 0.053(8) 0.052(7) -0.009(6) 0.004(6) -0.006(7)
O43 0.069(5) 0.044(5) 0.050(4) 0.001(4) 0.000(4) -0.001(4)
C44 0.082(9) 0.052(7) 0.039(7) -0.005(5) -0.005(6) -0.002(7)
O44 0.113(7) 0.048(5) 0.057(5) 0.005(4) -0.015(5) -0.011(5)
C45 0.100(11) 0.048(8) 0.057(8) -0.005(6) -0.025(8) -0.008(8)
O45 0.069(5) 0.061(5) 0.048(5) 0.000(4) -0.004(4) 0.006(4)
C46 0.060(8) 0.053(8) 0.055(7) 0.019(6) -0.005(6) 0.004(6)
O46 0.071(5) 0.058(6) 0.055(5) 0.006(4) -0.016(4) -0.009(4)
C47 0.070(8) 0.055(7) 0.029(6) 0.007(5) -0.009(5) -0.014(6)
O47 0.064(5) 0.051(5) 0.064(5) 0.005(4) -0.012(4) -0.001(4)
C51 0.076(9) 0.062(9) 0.074(9) 0.008(7) 0.011(7) -0.009(7)
O51 0.082(6) 0.084(7) 0.067(6) 0.014(5) -0.012(5) -0.018(5)
C52 0.059(8) 0.053(8) 0.081(9) 0.001(7) 0.006(7) 0.007(7)
O52 0.053(5) 0.064(6) 0.085(6) -0.014(5) -0.003(4) 0.001(5)
C53 0.086(10) 0.059(9) 0.071(9) -0.014(7) 0.001(7) 0.018(8)
O53 0.095(7) 0.067(6) 0.069(5) -0.005(5) 0.034(5) -0.011(5)
C54 0.057(8) 0.068(9) 0.060(8) 0.009(6) -0.001(6) -0.008(7)
O54 0.080(6) 0.052(5) 0.042(4) -0.008(4) -0.013(4) 0.006(5)
C55 0.090(11) 0.087(11) 0.045(7) 0.008(7) -0.003(7) -0.012(9)
O55 0.128(9) 0.066(6) 0.065(6) -0.009(5) -0.032(6) 0.024(6)
C56 0.062(8) 0.058(8) 0.049(7) 0.012(6) -0.003(6) -0.010(7)
O56 0.052(5) 0.062(6) 0.071(5) 0.003(4) -0.012(4) -0.001(4)
C57 0.047(7) 0.063(8) 0.054(7) 0.008(6) 0.008(6) 0.001(6)
O57 0.056(5) 0.072(6) 0.062(5) 0.013(4) -0.009(4) -0.001(5)
C61 0.065(11) 0.154(19) 0.108(13) 0.056(13) -0.001(9) -0.001(11)
O61 0.091(9) 0.197(16) 0.210(16) -0.113(14) 0.032(9) -0.005(9)
C62 0.071(11) 0.088(13) 0.171(19) -0.054(13) 0.008(12) 0.016(10)
O62 0.040(10) 0.113(17) 0.128(16) -0.026(13) -0.039(10) 0.034(11)
O62' 0.16(3) 0.20(3) 0.15(3) -0.10(2) 0.03(2) -0.01(3)
C63 0.085(12) 0.076(11) 0.179(18) -0.028(11) 0.055(12) 0.018(9)
O63 0.070(9) 0.102(10) 0.58(4) -0.090(17) 0.097(15) 0.003(7)
C64 0.072(9) 0.071(10) 0.074(9) -0.012(7) -0.018(7) 0.002(8)
O64 0.104(7) 0.067(6) 0.101(7) -0.009(5) -0.036(6) 0.031(6)
C65 0.124(15) 0.111(15) 0.071(10) 0.004(9) 0.009(10) 0.055(12)
O65 0.167(12) 0.107(10) 0.128(9) -0.006(8) -0.039(9) 0.055(9)
C66 0.046(8) 0.077(9) 0.068(8) 0.000(7) -0.001(6) -0.002(7)
O66 0.064(5) 0.092(7) 0.059(5) 0.026(5) -0.016(4) -0.008(5)
C67 0.085(10) 0.075(9) 0.050(7) -0.002(7) -0.005(7) -0.011(8)
O68 0.066(6) 0.078(6) 0.058(5) -0.012(5) 0.010(5) -0.012(5)
C69 0.057(8) 0.055(8) 0.038(6) -0.001(6) 0.008(6) 0.011(7)
C70 0.100(12) 0.067(10) 0.087(10) -0.021(8) 0.019(9) -0.027(9)
C71 0.086(11) 0.075(11) 0.108(12) -0.024(9) 0.060(9) -0.007(9)
C72 0.058(8) 0.063(9) 0.070(8) 0.002(7) 0.017(7) -0.006(7)
C73 0.087(11) 0.074(10) 0.084(10) -0.026(8) 0.005(8) -0.008(9)
C74 0.061(9) 0.081(10) 0.063(8) -0.019(7) 0.017(7) -0.024(8)
N1 0.106(11) 0.086(10) 0.083(9) -0.011(8) 0.016(8) -0.005(9)
O1 0.146(11) 0.099(9) 0.157(11) -0.032(9) 0.066(9) -0.060(9)
O2 0.133(10) 0.136(11) 0.135(10) -0.030(9) 0.068(9) -0.047(9)
O3 0.168(14) 0.221(18) 0.169(13) 0.080(13) -0.010(11) -0.029(13)
O4 0.32(4) 0.067(16) 0.123(19) -0.020(14) 0.00(2) 0.09(2)
O4' 0.085(18) 0.36(5) 0.23(3) 0.14(4) -0.08(2) -0.09(3)
O5 0.31(2) 0.177(17) 0.189(15) 0.013(13) 0.057(16) 0.135(18)
O6 0.12(2) 0.17(3) 0.22(3) 0.06(3) -0.05(2) -0.06(2)
O6' 0.13(2) 0.080(17) 0.24(3) 0.032(19) 0.08(2) -0.010(15)

loop_
_atom_type_symbol
_atom_type_description
_atom_type_scat_dispersion_real
_atom_type_scat_dispersion_imag
_atom_type_scat_source
C C 0.0033 0.0016 'International Tables Vol C Tables 4.2.6.8 and 6.1.1.4'
H H 0.0000 0.0000 'International Tables Vol C Tables 4.2.6.8 and 6.1.1.4'
N N 0.0061 0.0033 'International Tables Vol C Tables 4.2.6.8 and 6.1.1.4'
O O 0.0106 0.0060 'International Tables Vol C Tables 4.2.6.8 and 6.1.1.4'

loop_
_geom_angle_atom_site_label_1
_geom_angle_atom_site_label_2
_geom_angle_atom_site_label_3
_geom_angle
O51 C11 O47 111.5(11)
O51 C11 C21 111.0(10)
O47 C11 C21 104.7(11)
O51 C11 H11A 109.9
O47 C11 H11A 109.9
C21 C11 H11A 109.9
O41 C12 O52 109.3(10)
O41 C12 C22 110.4(9)
O52 C12 C22 110.0(9)
O41 C12 H12A 109.0
O52 C12 H12A 109.0
C22 C12 H12A 109.0
O42 C13 O53 110.2(10)
O42 C13 C23 109.9(10)
O53 C13 C23 112.3(11)
O42 C13 H13A 108.1
O53 C13 H13A 108.1
C23 C13 H13A 108.1
O43 C14 O54 111.1(9)
O43 C14 C24 110.7(9)
O54 C14 C24 111.2(9)
O43 C14 H14A 107.9
O54 C14 H14A 107.9
C24 C14 H14A 107.9
O55 C15 O44 113.9(13)
O55 C15 C25 112.0(12)
O44 C15 C25 105.4(13)
O55 C15 H15A 108.5
O44 C15 H15A 108.4
C25 C15 H15A 108.5
O56 C16 O45 111.0(9)
O56 C16 C26 109.9(10)
O45 C16 C26 107.3(9)
O56 C16 H16A 109.5
O45 C16 H16A 109.5
C26 C16 H16A 109.5
O57 C17 O46 110.3(9)
O57 C17 C27 109.2(10)
O46 C17 C27 105.5(10)
O57 C17 H17A 110.6
O46 C17 H17A 110.6
C27 C17 H17A 110.6
O21 C21 C31 113.3(11)
O21 C21 C11 110.5(10)
C31 C21 C11 110.0(11)
O21 C21 H21A 107.6
C31 C21 H21A 107.6
C11 C21 H21A 107.6
C21 O21 H21B 109.5
O22 C22 C32 114.0(9)
O22 C22 C12 107.4(9)
C32 C22 C12 109.9(9)
O22 C22 H22A 108.5
C32 C22 H22A 108.5
C12 C22 H22A 108.5
C22 O22 H22B 109.5
O23 C23 C13 110.5(11)
O23 C23 C33 111.3(11)
C13 C23 C33 108.7(10)
O23 C23 H23A 108.8
C13 C23 H23A 108.8
C33 C23 H23A 108.8
C23 O23 H23B 109.5
O24 C24 C14 109.9(9)
O24 C24 C34 111.4(10)
C14 C24 C34 108.0(10)
O24 C24 H24A 109.2
C14 C24 H24A 109.2
C34 C24 H24A 109.2
C24 O24 H24B 109.5
O25 C25 C35 111.1(15)
O25 C25 C15 113.1(12)
C35 C25 C15 105.5(12)
O25 C25 H25A 109.0
C35 C25 H25A 109.0
C15 C25 H25A 109.0
C25 O25 H25B 109.5
O26 C26 C16 110.9(10)
O26 C26 C36 108.1(10)
C16 C26 C36 111.9(10)
O26 C26 H26A 108.6
C16 C26 H26A 108.6
C36 C26 H26A 108.6
C26 O26 H26B 109.5
O27 C27 C37 110.3(12)
O27 C27 C17 109.9(10)
C37 C27 C17 112.8(10)
O27 C27 H27A 107.9
C37 C27 H27A 107.9
C17 C27 H27A 107.9
C27 O27 H27B 109.5
C21 C31 O31 110.1(11)
C21 C31 C41 114.0(11)
O31 C31 C41 106.1(9)
C21 C31 H31A 108.8
O31 C31 H31A 108.8
C41 C31 H31A 108.8
C31 O31 H31B 109.5
O32 C32 C42 111.1(9)
O32 C32 C22 108.5(9)
C42 C32 C22 112.1(9)
O32 C32 H32A 108.4
C42 C32 H32A 108.4
C22 C32 H32A 108.4
C32 O32 H32B 109.5
C43 C33 O33 113.9(10)
C43 C33 C23 110.6(11)
O33 C33 C23 109.3(10)
C43 C33 H33A 107.6
O33 C33 H33A 107.6
C23 C33 H33A 107.6
C33 O33 H33B 109.5
O34 C34 C44 112.1(10)
O34 C34 C24 106.4(10)
C44 C34 C24 110.9(10)
O34 C34 H34A 109.1
C44 C34 H34A 109.1
C24 C34 H34A 109.1
C34 O34 H34B 109.5
C45 C35 O35 110.8(11)
C45 C35 C25 111.6(13)
O35 C35 C25 105.8(11)
C45 C35 H35A 109.5
O35 C35 H35A 109.5
C25 C35 H35A 109.5
C35 O35 H35B 109.5
O36 C36 C46 110.0(9)
O36 C36 C26 110.7(9)
C46 C36 C26 110.2(10)
O36 C36 H36A 108.6
C46 C36 H36A 108.6
C26 C36 H36A 108.6
C36 O36 H36B 109.5
O37 C37 C27 111.4(11)
O37 C37 C47 110.3(10)
C27 C37 C47 108.4(10)
O37 C37 H37A 108.9
C27 C37 H37A 108.9
C47 C37 H37A 108.9
C37 O37 H37B 109.5
O41 C41 C31 109.7(9)
O41 C41 C51 108.7(10)
C31 C41 C51 107.4(10)
O41 C41 H41A 110.3
C31 C41 H41A 110.3
C51 C41 H41A 110.3
C12 O41 C41 118.9(9)
O42 C42 C32 108.4(9)
O42 C42 C52 107.6(10)
C32 C42 C52 112.2(10)
O42 C42 H42A 109.5
C32 C42 H42A 109.5
C52 C42 H42A 109.5
C13 O42 C42 119.6(9)
C33 C43 O43 108.0(10)
C33 C43 C53 114.8(11)
O43 C43 C53 109.0(10)
C33 C43 H43A 108.3
O43 C43 H43A 108.3
C53 C43 H43A 108.3
C14 O43 C43 120.5(8)
O44 C44 C34 107.1(9)
O44 C44 C54 109.3(10)
C34 C44 C54 112.1(10)
O44 C44 H44A 109.4
C34 C44 H44A 109.4
C54 C44 H44A 109.4
C44 O44 C15 120.7(10)
O45 C45 C35 110.2(11)
O45 C45 C55 110.3(11)
C35 C45 C55 108.3(10)
O45 C45 H45A 109.3
C35 C45 H45A 109.3
C55 C45 H45A 109.4
C45 O45 C16 117.7(9)
O46 C46 C36 107.3(9)
O46 C46 C56 109.1(9)
C36 C46 C56 110.5(10)
O46 C46 H46A 110.0
C36 C46 H46A 110.0
C56 C46 H46A 110.0
C46 O46 C17 120.3(9)
O47 C47 C57 108.1(9)
O47 C47 C37 105.9(9)
C57 C47 C37 109.5(9)
O47 C47 H47A 111.0
C57 C47 H47A 111.0
C37 C47 H47A 111.1
C11 O47 C47 114.8(9)
O51 C51 C41 109.8(11)
O51 C51 C61 105.5(12)
C41 C51 C61 114.3(11)
O51 C51 H51A 109.0
C41 C51 H51A 109.0
C61 C51 H51A 109.0
C11 O51 C51 113.7(10)
O52 C52 C62 106.7(11)
O52 C52 C42 108.8(10)
C62 C52 C42 114.3(13)
O52 C52 H52A 109.0
C62 C52 H52A 109.0
C42 C52 H52A 109.0
C12 O52 C52 113.9(9)
O53 C53 C43 112.2(11)
O53 C53 C63 106.0(12)
C43 C53 C63 114.5(12)
O53 C53 H53A 107.9
C43 C53 H53A 108.0
C63 C53 H53A 108.0
C53 O53 C13 112.4(9)
O54 C54 C44 110.6(9)
O54 C54 C64 107.0(10)
C44 C54 C64 113.8(11)
O54 C54 H54A 108.4
C44 C54 H54A 108.4
C64 C54 H54A 108.4
C14 O54 C54 112.6(8)
O55 C55 C65 106.3(14)
O55 C55 C45 109.5(11)
C65 C55 C45 113.2(11)
O55 C55 H55A 109.2
C65 C55 H55A 109.3
C45 C55 H55A 109.3
C15 O55 C55 115.4(12)
O56 C56 C66 108.4(10)
O56 C56 C46 110.1(9)
C66 C56 C46 114.7(10)
O56 C56 H56A 107.8
C66 C56 H56A 107.8
C46 C56 H56A 107.8
C16 O56 C56 115.8(9)
O57 C57 C47 110.3(9)
O57 C57 C67 107.2(9)
C47 C57 C67 113.7(10)
O57 C57 H57A 108.5
C47 C57 H57A 108.5
C67 C57 H57A 108.5
C17 O57 C57 112.6(8)
O61 C61 C51 119.9(17)
O61 C61 H61A 107.3
C51 C61 H61A 107.3
O61 C61 H61B 107.4
C51 C61 H61B 107.3
H61A C61 H61B 106.9
C61 O61 H61C 109.4
O62' C62 O62 123(2)
O62' C62 C52 108.1(19)
O62 C62 C52 108.9(17)
C62 O62 H62B 109.5
O63 C63 C53 114.6(15)
O63 C63 H63A 108.6
C53 C63 H63A 108.6
O63 C63 H63B 108.6
C53 C63 H63B 108.6
H63A C63 H63B 107.6
C63 O63 H63C 109.5
O64 C64 C54 111.3(10)
O64 C64 H64A 109.4
C54 C64 H64A 109.4
O64 C64 H64B 109.4
C54 C64 H64B 109.4
H64A C64 H64B 108.0
C64 O64 H64C 109.5
O65 C65 C55 115.5(17)
O65 C65 H65A 108.4
C55 C65 H65A 108.4
O65 C65 H65B 108.4
C55 C65 H65B 108.4
H65A C65 H65B 107.5
C65 O65 H65C 109.5
O66 C66 C56 110.3(10)
O66 C66 H66A 109.6
C56 C66 H66A 109.6
O66 C66 H66B 109.6
C56 C66 H66B 109.6
H66A C66 H66B 108.1
C66 O66 H66C 109.5
O68 C67 C57 109.1(10)
O68 C67 H67A 109.9
C57 C67 H67A 109.9
O68 C67 H67B 109.9
C57 C67 H67B 109.9
H67A C67 H67B 108.3
C69 O68 C67 119.0(9)
O68 C69 C74 118.7(10)
O68 C69 C70 122.8(12)
C74 C69 C70 118.4(12)
C71 C70 C69 117.9(13)
C71 C70 H70A 121.1
C69 C70 H70A 121.1
C72 C71 C70 121.8(13)
C72 C71 H71A 119.1
C70 C71 H71A 119.1
C71 C72 N1 121.1(13)
C71 C72 C73 118.9(13)
N1 C72 C73 120.0(14)
C74 C73 C72 119.2(13)
C74 C73 H73A 120.4
C72 C73 H73A 120.4
C73 C74 C69 123.4(12)
C73 C74 H74A 118.3
C69 C74 H74A 118.3
O1 N1 O2 118.0(15)
O1 N1 C72 122.8(14)
O2 N1 C72 119.1(14)

loop_
_geom_bond_atom_site_label_1
_geom_bond_atom_site_label_2
_geom_bond_distance
C11 O51 1.382(15)
C11 O47 1.416(15)
C11 C21 1.570(19)
C11 H11A 0.9800
C12 O41 1.377(13)
C12 O52 1.445(14)
C12 C22 1.549(16)
C12 H12A 0.9800
C13 O42 1.391(13)
C13 O53 1.436(15)
C13 C23 1.439(18)
C13 H13A 0.9800
C14 O43 1.404(12)
C14 O54 1.418(13)
C14 C24 1.504(17)
C14 H14A 0.9800
C15 O55 1.312(19)
C15 O44 1.450(17)
C15 C25 1.59(2)
C15 H15A 0.9800
C16 O56 1.375(13)
C16 O45 1.416(13)
C16 C26 1.520(16)
C16 H16A 0.9800
C17 O57 1.400(13)
C17 O46 1.417(13)
C17 C27 1.545(18)
C17 H17A 0.9800
C21 O21 1.404(15)
C21 C31 1.462(17)
C21 H21A 0.9800
O21 H21B 0.8200
C22 O22 1.432(13)
C22 C32 1.491(15)
C22 H22A 0.9800
O22 H22B 0.8200
C23 O23 1.372(15)
C23 C33 1.569(17)
C23 H23A 0.9800
O23 H23B 0.8200
C24 O24 1.420(14)
C24 C34 1.535(16)
C24 H24A 0.9800
O24 H24B 0.8200
C25 O25 1.406(19)
C25 C35 1.552(18)
C25 H25A 0.9800
O25 H25B 0.8200
C26 O26 1.451(14)
C26 C36 1.549(17)
C26 H26A 0.9800
O26 H26B 0.8200
C27 O27 1.440(15)
C27 C37 1.451(18)
C27 H27A 0.9800
O27 H27B 0.8200
C31 O31 1.466(15)
C31 C41 1.508(16)
C31 H31A 0.9800
O31 H31B 0.8200
C32 O32 1.431(12)
C32 C42 1.462(15)
C32 H32A 0.9800
O32 H32B 0.8200
C33 C43 1.433(16)
C33 O33 1.442(15)
C33 H33A 0.9800
O33 H33B 0.8200
C34 O34 1.449(14)
C34 C44 1.480(17)
C34 H34A 0.9800
O34 H34B 0.8200
C35 C45 1.428(19)
C35 O35 1.478(15)
C35 H35A 0.9800
O35 H35B 0.8200
C36 O36 1.396(13)
C36 C46 1.491(16)
C36 H36A 0.9800
O36 H36B 0.8200
C37 O37 1.365(15)
C37 C47 1.559(17)
C37 H37A 0.9800
O37 H37B 0.8200
C41 O41 1.411(13)
C41 C51 1.521(17)
C41 H41A 0.9800
C42 O42 1.442(13)
C42 C52 1.524(16)
C42 H42A 0.9800
C43 O43 1.446(14)
C43 C53 1.479(18)
C43 H43A 0.9800
C44 O44 1.416(13)
C44 C54 1.487(16)
C44 H44A 0.9800
C45 O45 1.406(14)
C45 C55 1.567(19)
C45 H45A 0.9800
C46 O46 1.401(14)
C46 C56 1.544(17)
C46 H46A 0.9800
C47 O47 1.449(12)
C47 C57 1.490(17)
C47 H47A 0.9800
C51 O51 1.465(15)
C51 C61 1.538(19)
C51 H51A 0.9800
C52 O52 1.459(15)
C52 C62 1.47(2)
C52 H52A 0.9800
C53 O53 1.401(16)
C53 C63 1.505(19)
C53 H53A 0.9800
C54 O54 1.426(13)
C54 C64 1.488(18)
C54 H54A 0.9800
C55 O55 1.396(16)
C55 C65 1.44(2)
C55 H55A 0.9800
C56 O56 1.420(14)
C56 C66 1.487(16)
C56 H56A 0.9800
C57 O57 1.432(13)
C57 C67 1.534(16)
C57 H57A 0.9800
C61 O61 1.28(2)
C61 H61A 0.9700
C61 H61B 0.9700
O61 H61C 0.8200
C62 O62' 1.46(4)
C62 O62 1.46(3)
O62 H62B 0.8200
C63 O63 1.38(2)
C63 H63A 0.9700
C63 H63B 0.9700
O63 H63C 0.8200
C64 O64 1.409(15)
C64 H64A 0.9700
C64 H64B 0.9700
O64 H64C 0.8200
C65 O65 1.38(2)
C65 H65A 0.9700
C65 H65B 0.9700
O65 H65C 0.8200
C66 O66 1.400(13)
C66 H66A 0.9700
C66 H66B 0.9700
O66 H66C 0.8200
C67 O68 1.428(14)
C67 H67A 0.9700
C67 H67B 0.9700
O68 C69 1.329(13)
C69 C74 1.343(16)
C69 C70 1.397(17)
C70 C71 1.396(19)
C70 H70A 0.9300
C71 C72 1.311(19)
C71 H71A 0.9300
C72 N1 1.412(18)
C72 C73 1.413(18)
C73 C74 1.318(18)
C73 H73A 0.9300
C74 H74A 0.9300
N1 O1 1.211(15)
N1 O2 1.251(15)

loop_
_geom_torsion_atom_site_label_1
_geom_torsion_atom_site_label_2
_geom_torsion_atom_site_label_3
_geom_torsion_atom_site_label_4
_geom_torsion
O51 C11 C21 O21 -177.1(10)
O47 C11 C21 O21 -56.7(13)
O51 C11 C21 C31 -51.3(15)
O47 C11 C21 C31 69.1(13)
O41 C12 C22 O22 -57.9(12)
O52 C12 C22 O22 -178.7(9)
O41 C12 C22 C32 66.7(12)
O52 C12 C22 C32 -54.1(12)
O42 C13 C23 O23 -56.4(13)
O53 C13 C23 O23 -179.5(9)
O42 C13 C23 C33 66.0(12)
O53 C13 C23 C33 -57.1(12)
O43 C14 C24 O24 -54.9(12)
O54 C14 C24 O24 -178.9(8)
O43 C14 C24 C34 66.8(12)
O54 C14 C24 C34 -57.2(12)
O55 C15 C25 O25 -175.9(13)
O44 C15 C25 O25 -51.5(16)
O55 C15 C25 C35 -54.3(17)
O44 C15 C25 C35 70.1(15)
O56 C16 C26 O26 -173.9(9)
O45 C16 C26 O26 -53.1(13)
O56 C16 C26 C36 -53.0(12)
O45 C16 C26 C36 67.8(12)
O57 C17 C27 O27 -179.8(9)
O46 C17 C27 O27 -61.3(12)
O57 C17 C27 C37 -56.3(14)
O46 C17 C27 C37 62.2(13)
O21 C21 C31 O31 -64.8(14)
C11 C21 C31 O31 170.9(10)
O21 C21 C31 C41 176.1(11)
C11 C21 C31 C41 51.8(15)
O22 C22 C32 O32 -62.6(12)
C12 C22 C32 O32 176.7(8)
O22 C22 C32 C42 174.4(10)
C12 C22 C32 C42 53.7(13)
O23 C23 C33 C43 173.0(10)
C13 C23 C33 C43 51.1(13)
O23 C23 C33 O33 -60.8(13)
C13 C23 C33 O33 177.3(10)
O24 C24 C34 O34 -64.0(13)
C14 C24 C34 O34 175.3(9)
O24 C24 C34 C44 173.9(10)
C14 C24 C34 C44 53.1(13)
O25 C25 C35 C45 178.1(12)
C15 C25 C35 C45 55.2(17)
O25 C25 C35 O35 -61.2(15)
C15 C25 C35 O35 175.9(13)
O26 C26 C36 O36 -65.0(11)
C16 C26 C36 O36 172.6(9)
O26 C26 C36 C46 173.1(9)
C16 C26 C36 C46 50.7(12)
O27 C27 C37 O37 -61.9(14)
C17 C27 C37 O37 174.8(10)
O27 C27 C37 C47 176.6(9)
C17 C27 C37 C47 53.3(14)
C21 C31 C41 O41 -173.7(10)
O31 C31 C41 O41 65.0(12)
C21 C31 C41 C51 -55.7(14)
O31 C31 C41 C51 -177.0(10)
O52 C12 O41 C41 -119.5(10)
C22 C12 O41 C41 119.3(11)
C31 C41 O41 C12 -138.4(10)
C51 C41 O41 C12 104.4(11)
O32 C32 C42 O42 64.5(12)
C22 C32 C42 O42 -173.9(9)
O32 C32 C42 C52 -176.8(9)
C22 C32 C42 C52 -55.2(13)
O53 C13 O42 C42 -107.7(11)
C23 C13 O42 C42 128.0(10)
C32 C42 O42 C13 -120.1(11)
C52 C42 O42 C13 118.3(11)
O33 C33 C43 O43 66.9(12)
C23 C33 C43 O43 -169.6(9)
O33 C33 C43 C53 -171.3(11)
C23 C33 C43 C53 -47.8(14)
O54 C14 O43 C43 -108.6(10)
C24 C14 O43 C43 127.3(10)
C33 C43 O43 C14 -114.9(11)
C53 C43 O43 C14 119.8(11)
O34 C34 C44 O44 68.7(13)
C24 C34 C44 O44 -172.5(10)
O34 C34 C44 C54 -171.4(10)
C24 C34 C44 C54 -52.7(14)
C34 C44 O44 C15 -135.6(13)
C54 C44 O44 C15 102.8(14)
O55 C15 O44 C44 -121.5(13)
C25 C15 O44 C44 115.3(12)
O35 C35 C45 O45 63.6(14)
C25 C35 C45 O45 -178.7(11)
O35 C35 C45 C55 -175.7(11)
C25 C35 C45 C55 -58.0(14)
C35 C45 O45 C16 -125.2(11)
C55 C45 O45 C16 115.3(11)
O56 C16 O45 C45 -110.5(12)
C26 C16 O45 C45 129.4(11)
O36 C36 C46 O46 68.1(11)
C26 C36 C46 O46 -169.6(9)
O36 C36 C46 C56 -173.0(9)
C26 C36 C46 C56 -50.7(12)
C36 C46 O46 C17 -134.7(10)
C56 C46 O46 C17 105.5(11)
O57 C17 O46 C46 -115.4(11)
C27 C17 O46 C46 126.8(10)
O37 C37 C47 O47 66.9(12)
C27 C37 C47 O47 -170.9(10)
O37 C37 C47 C57 -176.7(10)
C27 C37 C47 C57 -54.5(13)
O51 C11 O47 C47 -102.2(12)
C21 C11 O47 C47 137.8(10)
C57 C47 O47 C11 126.3(11)
C37 C47 O47 C11 -116.5(11)
O41 C41 C51 O51 175.8(9)
C31 C41 C51 O51 57.2(12)
O41 C41 C51 C61 -65.8(16)
C31 C41 C51 C61 175.5(14)
O47 C11 O51 C51 -58.9(14)
C21 C11 O51 C51 57.4(14)
C41 C51 O51 C11 -62.2(13)
C61 C51 O51 C11 174.2(12)
O42 C42 C52 O52 174.2(9)
C32 C42 C52 O52 55.1(13)
O42 C42 C52 C62 -66.7(14)
C32 C42 C52 C62 174.2(13)
O41 C12 O52 C52 -63.3(12)
C22 C12 O52 C52 58.2(12)
C62 C52 O52 C12 178.5(13)
C42 C52 O52 C12 -57.7(12)
C33 C43 C53 O53 50.0(14)
O43 C43 C53 O53 171.2(9)
C33 C43 C53 C63 170.9(13)
O43 C43 C53 C63 -67.9(16)
C43 C53 O53 C13 -53.9(14)
C63 C53 O53 C13 -179.6(12)
O42 C13 O53 C53 -62.2(14)
C23 C13 O53 C53 60.7(13)
O44 C44 C54 O54 172.7(9)
C34 C44 C54 O54 54.2(14)
O44 C44 C54 C64 -66.8(13)
C34 C44 C54 C64 174.6(10)
O43 C14 O54 C54 -62.1(11)
C24 C14 O54 C54 61.7(11)
C44 C54 O54 C14 -58.6(13)
C64 C54 O54 C14 177.0(10)
O45 C45 C55 O55 178.2(10)
C35 C45 C55 O55 57.5(15)
O45 C45 C55 C65 -63.4(17)
C35 C45 C55 C65 175.9(14)
O44 C15 O55 C55 -58.7(15)
C25 C15 O55 C55 60.8(16)
C65 C55 O55 C15 176.6(13)
C45 C55 O55 C15 -60.8(15)
O46 C46 C56 O56 172.2(9)
C36 C46 C56 O56 54.4(12)
O46 C46 C56 C66 -65.2(12)
C36 C46 C56 C66 177.1(10)
O45 C16 O56 C56 -58.9(12)
C26 C16 O56 C56 59.6(12)
C66 C56 O56 C16 173.2(9)
C46 C56 O56 C16 -60.5(12)
O47 C47 C57 O57 173.3(8)
C37 C47 C57 O57 58.4(12)
O47 C47 C57 C67 -66.3(12)
C37 C47 C57 C67 178.8(10)
O46 C17 O57 C57 -56.3(13)
C27 C17 O57 C57 59.2(12)
C47 C57 O57 C17 -63.1(13)
C67 C57 O57 C17 172.7(10)
O51 C51 C61 O61 -135.6(16)
C41 C51 C61 O61 103.6(19)
O52 C52 C62 O62' 68(2)
C42 C52 C62 O62' -53(2)
O52 C52 C62 O62 -67.8(18)
C42 C52 C62 O62 171.9(14)
O53 C53 C63 O63 -64(2)
C43 C53 C63 O63 171.8(17)
O54 C54 C64 O64 64.9(14)
C44 C54 C64 O64 -57.6(14)
O55 C55 C65 O65 65.1(16)
C45 C55 C65 O65 -55.1(19)
O56 C56 C66 O66 66.0(13)
C46 C56 C66 O66 -57.5(14)
O57 C57 C67 O68 73.8(12)
C47 C57 C67 O68 -48.4(13)
C57 C67 O68 C69 171.8(9)
C67 O68 C69 C74 -164.5(12)
C67 O68 C69 C70 11.8(17)
O68 C69 C70 C71 179.0(13)
C74 C69 C70 C71 -5(2)
C69 C70 C71 C72 8(2)
C70 C71 C72 N1 174.8(14)
C70 C71 C72 C73 -7(2)
C71 C72 C73 C74 3(2)
N1 C72 C73 C74 -179.1(14)
C72 C73 C74 C69 0(2)
O68 C69 C74 C73 177.2(13)
C70 C69 C74 C73 1(2)
C71 C72 N1 O1 173.0(17)
C73 C72 N1 O1 -5(2)
C71 C72 N1 O2 -4(2)
C73 C72 N1 O2 178.6(14)
